data_7134068
loop_
_publ_author_name
'Basak, Shubhajit'
'Paul, Tripti'
'Nanjegowda , Maniya V'
'Punniyamurthy, Tharmalingam'

_publ_section_title
;
 Integrating C-H activation/2-fold annulation: a modular access to
 heteroaryl-tethered oxazoloisoquinolinones
;
_journal_name_full 'Chemical Communications'
_journal_paper_doi 10.1039/D4CC06123C
_journal_year 2025
_chemical_formula_moiety 'C17 H14 N2 O3'
_chemical_formula_sum 'C17 H14 N2 O3'
_chemical_formula_weight 294.30
_space_group_crystal_system triclinic
_space_group_IT_number 2
_space_group_name_Hall '-P 1'
_space_group_name_H-M_alt 'P -1'
_atom_sites_solution_hydrogens geom
_atom_sites_solution_primary dual
_audit_creation_date 2024-03-02
_audit_creation_method
;
Olex2 1.5
(compiled 2023.08.24 svn.re1ec1418 for OlexSys, GUI svn.r6817)
;
_audit_update_record
;
2024-09-08 deposited with the CCDC.	2024-12-19 downloaded from the CCDC.
;
_cell_angle_alpha 64.119(2)
_cell_angle_beta 76.342(2)
_cell_angle_gamma 77.008(2)
_cell_formula_units_Z 2
_cell_length_a 8.7677(7)
_cell_length_b 9.1717(8)
_cell_length_c 10.1712(9)
_cell_measurement_reflns_used 6913
_cell_measurement_temperature 297(2)
_cell_measurement_theta_max 25.72
_cell_measurement_theta_min 2.41
_cell_volume 708.10(11)
_computing_cell_refinement 'SAINT V8.40B (?, 2016)'
_computing_data_reduction 'SAINT V8.40B (?, 2016)'
_computing_molecular_graphics 'Olex2 1.5 (Dolomanov et al., 2009)'
_computing_publication_material 'Olex2 1.5 (Dolomanov et al., 2009)'
_computing_structure_refinement 'SHELXL 2018/3 (Sheldrick, 2015)'
_computing_structure_solution 'SHELXT 2018/2 (Sheldrick, 2018)'
_diffrn_ambient_temperature 297.00
_diffrn_measured_fraction_theta_full 0.984
_diffrn_measured_fraction_theta_max 0.984
_diffrn_measurement_device_type 'Bruker APEX-II CCD'
_diffrn_measurement_method '\f and \w scans'
_diffrn_radiation_type MoK\a
_diffrn_radiation_wavelength 0.71073
_diffrn_reflns_av_R_equivalents 0.0394
_diffrn_reflns_av_unetI/netI 0.0313
_diffrn_reflns_Laue_measured_fraction_full 0.984
_diffrn_reflns_Laue_measured_fraction_max 0.984
_diffrn_reflns_limit_h_max 10
_diffrn_reflns_limit_h_min -10
_diffrn_reflns_limit_k_max 10
_diffrn_reflns_limit_k_min -10
_diffrn_reflns_limit_l_max 12
_diffrn_reflns_limit_l_min -12
_diffrn_reflns_number 15278
_diffrn_reflns_point_group_measured_fraction_full 0.984
_diffrn_reflns_point_group_measured_fraction_max 0.984
_diffrn_reflns_theta_full 24.999
_diffrn_reflns_theta_max 24.998
_diffrn_reflns_theta_min 2.414
_diffrn_source_current 1.4
_diffrn_source_power 0.07
_diffrn_source_voltage 50.0
_diffrn_standards_number 0
_exptl_absorpt_coefficient_mu 0.096
_exptl_absorpt_correction_T_max 0.7453
_exptl_absorpt_correction_T_min 0.6980
_exptl_absorpt_correction_type multi-scan
_exptl_absorpt_process_details
;
SADABS-2016/2 (Bruker,2016/2) was used for absorption correction.
wR2(int) was 0.1109 before and 0.0590 after correction.
The Ratio of minimum to maximum transmission is 0.9365.
The \l/2 correction factor is Not present.
;
_exptl_crystal_colour colorless
_exptl_crystal_density_diffrn 1.380
_exptl_crystal_description block
_exptl_crystal_F_000 308
_exptl_crystal_size_max 0.34
_exptl_crystal_size_mid 0.28
_exptl_crystal_size_min 0.24
_refine_diff_density_max 0.183
_refine_diff_density_min -0.187
_refine_diff_density_rms 0.038
_refine_ls_extinction_method none
_refine_ls_goodness_of_fit_ref 1.189
_refine_ls_hydrogen_treatment constr
_refine_ls_matrix_type full
_refine_ls_number_parameters 200
_refine_ls_number_reflns 2456
_refine_ls_number_restraints 0
_refine_ls_restrained_S_all 1.189
_refine_ls_R_factor_all 0.0819
_refine_ls_R_factor_gt 0.0605
_refine_ls_shift/su_max 0.000
_refine_ls_shift/su_mean 0.000
_refine_ls_structure_factor_coef Fsqd
_refine_ls_weighting_details 'w=1/[\s^2^(Fo^2^)+(0.0204P)^2^+0.5071P] where P=(Fo^2^+2Fc^2^)/3'
_refine_ls_weighting_scheme calc
_refine_ls_wR_factor_gt 0.1097
_refine_ls_wR_factor_ref 0.1161
_reflns_Friedel_coverage 0.000
_reflns_number_gt 1921
_reflns_number_total 2456
_reflns_threshold_expression 'I > 2\s(I)'
_cod_data_source_file d4cc06123c2.cif
_cod_data_source_block j_a
_cod_database_code 7134068
_shelx_shelxl_version_number 2018/3
_shelx_space_group_comment
;
The symmetry employed for this shelxl refinement is uniquely defined
by the following loop, which should always be used as a source of
symmetry information in preference to the above space-group names.
They are only intended as comments.
;
_olex2_refinement_description
;
1. Fixed Uiso
 At 1.2 times of:
  All C(H) groups, All C(H,H) groups
 At 1.5 times of:
  All C(H,H,H) groups
2.a Secondary CH2 refined with riding coordinates:
 C9(H9A,H9B), C8(H8A,H8B)
2.b Aromatic/amide H refined with riding coordinates:
 C13(H13), C16(H16), C15(H15), C1(H1), C4(H4), C2(H2), C3(H3)
2.c Idealised Me refined as rotating group:
 C17(H17A,H17B,H17C)
;
_olex2_submission_special_instructions 'No special instructions were received'

loop_
_space_group_symop_operation_xyz
'x, y, z'
'-x, -y, -z'

loop_
_atom_site_label
_atom_site_type_symbol
_atom_site_fract_x
_atom_site_fract_y
_atom_site_fract_z
_atom_site_U_iso_or_equiv
_atom_site_adp_type
_atom_site_occupancy
_atom_site_site_symmetry_order
_atom_site_calc_flag
_atom_site_refinement_flags_posn
_atom_site_refinement_flags_adp
_atom_site_refinement_flags_occupancy
_atom_site_disorder_assembly
_atom_site_disorder_group
O2 O 0.8110(2) 0.6235(2) 0.20026(18) 0.0541(5) Uani 1 1 d . . . . .
O3 O 0.9281(2) 0.8010(2) 0.70266(18) 0.0494(5) Uani 1 1 d . . . . .
O1 O 0.6118(2) 0.2019(2) 0.58695(19) 0.0536(5) Uani 1 1 d . . . . .
N1 N 0.5875(2) 0.3615(2) 0.9002(2) 0.0411(5) Uani 1 1 d . . . . .
N2 N 0.7103(2) 0.4189(2) 0.4046(2) 0.0377(5) Uani 1 1 d . . . . .
C12 C 0.7749(3) 0.5335(3) 0.5924(2) 0.0325(5) Uani 1 1 d . . . . .
C5 C 0.6693(3) 0.2828(3) 0.8153(3) 0.0356(6) Uani 1 1 d . . . . .
C6 C 0.7045(3) 0.3836(3) 0.6539(2) 0.0344(6) Uani 1 1 d . . . . .
C11 C 0.8102(3) 0.6195(3) 0.4373(2) 0.0345(6) Uani 1 1 d . . . . .
C10 C 0.7799(3) 0.5601(3) 0.3354(3) 0.0385(6) Uani 1 1 d . . . . .
C13 C 0.8147(3) 0.5952(3) 0.6832(3) 0.0353(6) Uani 1 1 d . . . . .
H13 H 0.793942 0.540169 0.785601 0.042 Uiso 1 1 calc R U . . .
C7 C 0.6772(3) 0.3360(3) 0.5546(3) 0.0367(6) Uani 1 1 d . . . . .
C16 C 0.8801(3) 0.7624(3) 0.3790(3) 0.0408(6) Uani 1 1 d . . . . .
H16 H 0.902874 0.818498 0.276924 0.049 Uiso 1 1 calc R U . . .
C14 C 0.8837(3) 0.7353(3) 0.6221(3) 0.0377(6) Uani 1 1 d . . . . .
C15 C 0.9154(3) 0.8212(3) 0.4688(3) 0.0424(6) Uani 1 1 d . . . . .
H15 H 0.960231 0.917401 0.428360 0.051 Uiso 1 1 calc R U . . .
C1 C 0.5540(3) 0.2715(3) 1.0453(3) 0.0498(7) Uani 1 1 d . . . . .
H1 H 0.497376 0.324616 1.105373 0.060 Uiso 1 1 calc R U . . .
C4 C 0.7186(3) 0.1159(3) 0.8739(3) 0.0490(7) Uani 1 1 d . . . . .
H4 H 0.776187 0.064690 0.812566 0.059 Uiso 1 1 calc R U . . .
C2 C 0.5978(4) 0.1060(3) 1.1108(3) 0.0589(8) Uani 1 1 d . . . . .
H2 H 0.571159 0.048607 1.212363 0.071 Uiso 1 1 calc R U . . .
C9 C 0.6677(3) 0.3371(3) 0.3261(3) 0.0480(7) Uani 1 1 d . . . . .
H9A H 0.760169 0.301709 0.267409 0.058 Uiso 1 1 calc R U . . .
H9B H 0.590401 0.407503 0.262491 0.058 Uiso 1 1 calc R U . . .
C17 C 0.9071(4) 0.7143(3) 0.8602(3) 0.0541(7) Uani 1 1 d . . . . .
H17A H 0.959172 0.603740 0.885446 0.081 Uiso 1 1 calc R U . . .
H17B H 0.796073 0.713642 0.898489 0.081 Uiso 1 1 calc R U . . .
H17C H 0.952109 0.767211 0.902229 0.081 Uiso 1 1 calc R U . . .
C3 C 0.6822(4) 0.0263(3) 1.0232(3) 0.0605(8) Uani 1 1 d . . . . .
H3 H 0.713971 -0.086082 1.064237 0.073 Uiso 1 1 calc R U . . .
C8 C 0.5982(3) 0.1933(3) 0.4522(3) 0.0510(7) Uani 1 1 d . . . . .
H8A H 0.487901 0.198740 0.447037 0.061 Uiso 1 1 calc R U . . .
H8B H 0.655762 0.091460 0.448062 0.061 Uiso 1 1 calc R U . . .

loop_
_atom_site_aniso_label
_atom_site_aniso_U_11
_atom_site_aniso_U_22
_atom_site_aniso_U_33
_atom_site_aniso_U_23
_atom_site_aniso_U_13
_atom_site_aniso_U_12
O2 0.0794(14) 0.0490(11) 0.0296(10) -0.0096(8) -0.0078(9) -0.0148(10)
O3 0.0696(13) 0.0412(10) 0.0432(10) -0.0153(9) -0.0110(9) -0.0202(9)
O1 0.0756(14) 0.0455(11) 0.0463(11) -0.0157(9) -0.0091(9) -0.0276(10)
N1 0.0476(13) 0.0381(12) 0.0373(12) -0.0146(10) -0.0024(10) -0.0110(10)
N2 0.0454(13) 0.0344(11) 0.0346(11) -0.0139(9) -0.0081(9) -0.0066(10)
C12 0.0294(13) 0.0281(12) 0.0351(13) -0.0111(10) -0.0044(10) 0.0010(10)
C5 0.0406(14) 0.0315(13) 0.0346(13) -0.0106(11) -0.0049(11) -0.0116(11)
C6 0.0379(14) 0.0293(12) 0.0342(13) -0.0118(11) -0.0058(10) -0.0033(11)
C11 0.0363(14) 0.0303(13) 0.0326(13) -0.0098(11) -0.0060(10) -0.0022(11)
C10 0.0424(15) 0.0338(14) 0.0337(14) -0.0104(11) -0.0071(11) -0.0004(11)
C13 0.0402(14) 0.0326(13) 0.0294(12) -0.0092(10) -0.0043(10) -0.0063(11)
C7 0.0390(14) 0.0297(13) 0.0395(14) -0.0123(11) -0.0047(11) -0.0066(11)
C16 0.0493(16) 0.0342(14) 0.0293(13) -0.0035(11) -0.0044(11) -0.0091(12)
C14 0.0399(15) 0.0324(13) 0.0420(14) -0.0150(11) -0.0071(11) -0.0068(11)
C15 0.0522(17) 0.0313(13) 0.0394(14) -0.0080(11) -0.0030(12) -0.0152(12)
C1 0.0607(18) 0.0548(18) 0.0352(15) -0.0175(13) 0.0011(13) -0.0210(15)
C4 0.0689(19) 0.0317(14) 0.0409(15) -0.0094(12) -0.0080(13) -0.0086(13)
C2 0.089(2) 0.0515(18) 0.0294(14) -0.0033(13) -0.0050(14) -0.0299(17)
C9 0.0543(17) 0.0509(16) 0.0498(16) -0.0281(14) -0.0142(13) -0.0060(13)
C17 0.071(2) 0.0554(18) 0.0416(16) -0.0207(14) -0.0088(14) -0.0181(15)
C3 0.096(2) 0.0326(15) 0.0459(17) -0.0041(13) -0.0178(16) -0.0128(15)
C8 0.0608(19) 0.0460(16) 0.0556(17) -0.0270(14) -0.0121(14) -0.0086(14)

loop_
_atom_type_symbol
_atom_type_description
_atom_type_scat_dispersion_real
_atom_type_scat_dispersion_imag
_atom_type_scat_source
C C 0.0033 0.0016 'International Tables Vol C Tables 4.2.6.8 and 6.1.1.4'
H H 0.0000 0.0000 'International Tables Vol C Tables 4.2.6.8 and 6.1.1.4'
N N 0.0061 0.0033 'International Tables Vol C Tables 4.2.6.8 and 6.1.1.4'
O O 0.0106 0.0060 'International Tables Vol C Tables 4.2.6.8 and 6.1.1.4'

loop_
_geom_angle_atom_site_label_1
_geom_angle_atom_site_label_2
_geom_angle_atom_site_label_3
_geom_angle
_geom_angle_site_symmetry_1
_geom_angle_site_symmetry_3
_geom_angle_publ_flag
C14 O3 C17 117.89(19) . . ?
C7 O1 C8 109.78(19) . . ?
C1 N1 C5 117.2(2) . . ?
C10 N2 C9 123.9(2) . . ?
C7 N2 C10 124.3(2) . . ?
C7 N2 C9 111.8(2) . . ?
C11 C12 C6 120.0(2) . . ?
C13 C12 C6 122.0(2) . . ?
C13 C12 C11 118.0(2) . . ?
N1 C5 C6 116.8(2) . . ?
N1 C5 C4 122.0(2) . . ?
C4 C5 C6 121.2(2) . . ?
C12 C6 C5 123.4(2) . . ?
C7 C6 C12 115.8(2) . . ?
C7 C6 C5 120.8(2) . . ?
C12 C11 C10 121.6(2) . . ?
C16 C11 C12 119.7(2) . . ?
C16 C11 C10 118.7(2) . . ?
O2 C10 N2 120.1(2) . . ?
O2 C10 C11 126.0(2) . . ?
N2 C10 C11 113.8(2) . . ?
C12 C13 H13 119.7 . . ?
C14 C13 C12 120.7(2) . . ?
C14 C13 H13 119.7 . . ?
O1 C7 N2 109.8(2) . . ?
C6 C7 O1 125.7(2) . . ?
C6 C7 N2 124.5(2) . . ?
C11 C16 H16 119.3 . . ?
C15 C16 C11 121.4(2) . . ?
C15 C16 H16 119.3 . . ?
O3 C14 C13 124.1(2) . . ?
O3 C14 C15 114.9(2) . . ?
C13 C14 C15 121.0(2) . . ?
C16 C15 C14 119.3(2) . . ?
C16 C15 H15 120.4 . . ?
C14 C15 H15 120.4 . . ?
N1 C1 H1 118.0 . . ?
N1 C1 C2 124.0(3) . . ?
C2 C1 H1 118.0 . . ?
C5 C4 H4 120.2 . . ?
C3 C4 C5 119.6(3) . . ?
C3 C4 H4 120.2 . . ?
C1 C2 H2 120.8 . . ?
C1 C2 C3 118.5(2) . . ?
C3 C2 H2 120.8 . . ?
N2 C9 H9A 111.4 . . ?
N2 C9 H9B 111.4 . . ?
N2 C9 C8 101.7(2) . . ?
H9A C9 H9B 109.3 . . ?
C8 C9 H9A 111.4 . . ?
C8 C9 H9B 111.4 . . ?
O3 C17 H17A 109.5 . . ?
O3 C17 H17B 109.5 . . ?
O3 C17 H17C 109.5 . . ?
H17A C17 H17B 109.5 . . ?
H17A C17 H17C 109.5 . . ?
H17B C17 H17C 109.5 . . ?
C4 C3 C2 118.7(3) . . ?
C4 C3 H3 120.6 . . ?
C2 C3 H3 120.6 . . ?
O1 C8 C9 106.9(2) . . ?
O1 C8 H8A 110.4 . . ?
O1 C8 H8B 110.4 . . ?
C9 C8 H8A 110.4 . . ?
C9 C8 H8B 110.4 . . ?
H8A C8 H8B 108.6 . . ?

loop_
_geom_bond_atom_site_label_1
_geom_bond_atom_site_label_2
_geom_bond_distance
_geom_bond_site_symmetry_2
_geom_bond_publ_flag
O2 C10 1.224(3) . ?
O3 C14 1.369(3) . ?
O3 C17 1.431(3) . ?
O1 C7 1.351(3) . ?
O1 C8 1.440(3) . ?
N1 C5 1.342(3) . ?
N1 C1 1.336(3) . ?
N2 C10 1.379(3) . ?
N2 C7 1.366(3) . ?
N2 C9 1.460(3) . ?
C12 C6 1.453(3) . ?
C12 C11 1.414(3) . ?
C12 C13 1.411(3) . ?
C5 C6 1.486(3) . ?
C5 C4 1.383(3) . ?
C6 C7 1.347(3) . ?
C11 C10 1.459(3) . ?
C11 C16 1.398(3) . ?
C13 H13 0.9300 . ?
C13 C14 1.370(3) . ?
C16 H16 0.9300 . ?
C16 C15 1.363(3) . ?
C14 C15 1.397(3) . ?
C15 H15 0.9300 . ?
C1 H1 0.9300 . ?
C1 C2 1.368(4) . ?
C4 H4 0.9300 . ?
C4 C3 1.371(3) . ?
C2 H2 0.9300 . ?
C2 C3 1.375(4) . ?
C9 H9A 0.9700 . ?
C9 H9B 0.9700 . ?
C9 C8 1.508(4) . ?
C17 H17A 0.9600 . ?
C17 H17B 0.9600 . ?
C17 H17C 0.9600 . ?
C3 H3 0.9300 . ?
C8 H8A 0.9700 . ?
C8 H8B 0.9700 . ?

loop_
_geom_torsion_atom_site_label_1
_geom_torsion_atom_site_label_2
_geom_torsion_atom_site_label_3
_geom_torsion_atom_site_label_4
_geom_torsion
_geom_torsion_site_symmetry_1
_geom_torsion_site_symmetry_2
_geom_torsion_site_symmetry_3
_geom_torsion_site_symmetry_4
_geom_torsion_publ_flag
O3 C14 C15 C16 177.9(2) . . . . ?
N1 C5 C6 C12 50.4(3) . . . . ?
N1 C5 C6 C7 -132.1(2) . . . . ?
N1 C5 C4 C3 0.7(4) . . . . ?
N1 C1 C2 C3 0.3(5) . . . . ?
N2 C9 C8 O1 -1.9(3) . . . . ?
C12 C6 C7 O1 -179.5(2) . . . . ?
C12 C6 C7 N2 -0.4(3) . . . . ?
C12 C11 C10 O2 -177.6(2) . . . . ?
C12 C11 C10 N2 2.1(3) . . . . ?
C12 C11 C16 C15 0.0(4) . . . . ?
C12 C13 C14 O3 -178.8(2) . . . . ?
C12 C13 C14 C15 0.4(4) . . . . ?
C5 N1 C1 C2 0.0(4) . . . . ?
C5 C6 C7 O1 2.8(4) . . . . ?
C5 C6 C7 N2 -178.1(2) . . . . ?
C5 C4 C3 C2 -0.4(4) . . . . ?
C6 C12 C11 C10 -1.0(3) . . . . ?
C6 C12 C11 C16 -179.1(2) . . . . ?
C6 C12 C13 C14 178.8(2) . . . . ?
C6 C5 C4 C3 -179.1(3) . . . . ?
C11 C12 C6 C5 177.7(2) . . . . ?
C11 C12 C6 C7 0.1(3) . . . . ?
C11 C12 C13 C14 0.7(3) . . . . ?
C11 C16 C15 C14 1.1(4) . . . . ?
C10 N2 C7 O1 -179.0(2) . . . . ?
C10 N2 C7 C6 1.8(4) . . . . ?
C10 N2 C9 C8 179.9(2) . . . . ?
C10 C11 C16 C15 -178.1(2) . . . . ?
C13 C12 C6 C5 -0.3(3) . . . . ?
C13 C12 C6 C7 -178.0(2) . . . . ?
C13 C12 C11 C10 177.1(2) . . . . ?
C13 C12 C11 C16 -1.0(3) . . . . ?
C13 C14 C15 C16 -1.3(4) . . . . ?
C7 O1 C8 C9 1.6(3) . . . . ?
C7 N2 C10 O2 177.2(2) . . . . ?
C7 N2 C10 C11 -2.5(3) . . . . ?
C7 N2 C9 C8 1.7(3) . . . . ?
C16 C11 C10 O2 0.5(4) . . . . ?
C16 C11 C10 N2 -179.8(2) . . . . ?
C1 N1 C5 C6 179.4(2) . . . . ?
C1 N1 C5 C4 -0.5(4) . . . . ?
C1 C2 C3 C4 -0.1(5) . . . . ?
C4 C5 C6 C12 -129.7(3) . . . . ?
C4 C5 C6 C7 47.8(3) . . . . ?
C9 N2 C10 O2 -0.7(4) . . . . ?
C9 N2 C10 C11 179.6(2) . . . . ?
C9 N2 C7 O1 -0.9(3) . . . . ?
C9 N2 C7 C6 179.9(2) . . . . ?
C17 O3 C14 C13 2.7(4) . . . . ?
C17 O3 C14 C15 -176.6(2) . . . . ?
C8 O1 C7 N2 -0.5(3) . . . . ?
C8 O1 C7 C6 178.7(2) . . . . ?
